data_2238305
loop_
_publ_author_name
'Li, Zhensheng'

_publ_section_title
;
 10-{4-[(2-Hydroxybenzylidene)amino]phenyl}-5,5-difluoro-1,3,7,9-tetramethyl-5<i>H</i>-dipyrrolo[1,2-<i>c</i>:2',1'-<i>f</i>][1,3,2]diazaborinin-4-ium-5-uide
;
_journal_coeditor_code ZS2263
_journal_issue 7
_journal_name_full 'Acta Crystallographica Section E'
_journal_page_first o1072
_journal_paper_doi 10.1107/S1600536813015523
_journal_volume 69
_journal_year 2013
_chemical_formula_iupac 'C26 H24 B F2 N3 O'
_chemical_formula_moiety 'C26 H24 B F2 N3 O'
_chemical_formula_sum 'C26 H24 B F2 N3 O'
_chemical_formula_weight 443.29
_chemical_name_systematic
10-{4-[(2-Hydroxybenzylidene)amino]phenyl}-5,5-difluoro-1,3,7,9-tetramethyl-5<i>H</i>-dipyrrolo[1,2-<i>c</i>:2',1'-<i>f</i>][1,3,2]diazaborinin-4-ium-5-uide
_space_group_IT_number 2
_symmetry_cell_setting triclinic
_symmetry_space_group_name_Hall '-P 1'
_symmetry_space_group_name_H-M 'P -1'
_atom_sites_solution_hydrogens geom
_atom_sites_solution_primary direct
_atom_sites_solution_secondary difmap
_audit_creation_method SHELXL-97
_cell_angle_alpha 110.258(9)
_cell_angle_beta 90.952(6)
_cell_angle_gamma 108.408(7)
_cell_formula_units_Z 2
_cell_length_a 8.8920(15)
_cell_length_b 10.7480(17)
_cell_length_c 12.9230(18)
_cell_measurement_reflns_used 3734
_cell_measurement_temperature 113(2)
_cell_measurement_theta_max 27.90
_cell_measurement_theta_min 1.70
_cell_volume 1088.3(3)
_computing_cell_refinement '<i>CrystalClear-SM Expert</i> (Rigaku, 2009)'
_computing_data_collection '<i>CrystalClear-SM Expert</i> (Rigaku, 2009)'
_computing_data_reduction '<i>CrystalClear-SM Expert</i> (Rigaku, 2009)'
_computing_molecular_graphics 'PLATON (Spek, 2009)'
_computing_publication_material 'CrystalStructure (Rigaku, 2009)'
_computing_structure_refinement 'SHELXL97 (Sheldrick, 2008)'
_computing_structure_solution 'SHELXS97 (Sheldrick, 2008)'
_diffrn_ambient_temperature 113(2)
_diffrn_detector_area_resol_mean 14.222
_diffrn_measured_fraction_theta_full 0.983
_diffrn_measured_fraction_theta_max 0.983
_diffrn_measurement_device_type 'Rigaku Saturn724 CCD-detector'
_diffrn_measurement_method '\w scans'
_diffrn_radiation_monochromator multilayer
_diffrn_radiation_source 'rotating anode'
_diffrn_radiation_type MoK\a
_diffrn_radiation_wavelength 0.71075
_diffrn_reflns_av_R_equivalents 0.0535
_diffrn_reflns_av_sigmaI/netI 0.1060
_diffrn_reflns_limit_h_max 11
_diffrn_reflns_limit_h_min -11
_diffrn_reflns_limit_k_max 14
_diffrn_reflns_limit_k_min -14
_diffrn_reflns_limit_l_max 16
_diffrn_reflns_limit_l_min -16
_diffrn_reflns_number 12167
_diffrn_reflns_theta_full 28.01
_diffrn_reflns_theta_max 28.01
_diffrn_reflns_theta_min 1.70
_exptl_absorpt_coefficient_mu 0.095
_exptl_absorpt_correction_T_max 0.9832
_exptl_absorpt_correction_T_min 0.9776
_exptl_absorpt_correction_type multi-scan
_exptl_absorpt_process_details '(ABSCOR; Higashi, 1995)'
_exptl_crystal_colour colorless
_exptl_crystal_density_diffrn 1.353
_exptl_crystal_density_method 'not measured'
_exptl_crystal_description prism
_exptl_crystal_F_000 464
_exptl_crystal_size_max 0.24
_exptl_crystal_size_mid 0.20
_exptl_crystal_size_min 0.18
_refine_diff_density_max 0.767
_refine_diff_density_min -0.435
_refine_ls_extinction_method none
_refine_ls_goodness_of_fit_ref 1.092
_refine_ls_hydrogen_treatment constr
_refine_ls_matrix_type full
_refine_ls_number_parameters 304
_refine_ls_number_reflns 5171
_refine_ls_number_restraints 0
_refine_ls_restrained_S_all 1.092
_refine_ls_R_factor_all 0.1000
_refine_ls_R_factor_gt 0.0709
_refine_ls_shift/su_max 0.000
_refine_ls_shift/su_mean 0.000
_refine_ls_structure_factor_coef Fsqd
_refine_ls_weighting_details 'calc w=1/[\s^2^(Fo^2^)+(0.1035P)^2^+0.5082P] where P=(Fo^2^+2Fc^2^)/3'
_refine_ls_weighting_scheme calc
_refine_ls_wR_factor_gt 0.2093
_refine_ls_wR_factor_ref 0.2173
_reflns_number_gt 2822
_reflns_number_total 5171
_reflns_threshold_expression I>2\s(I)
_cod_data_source_file zs2263.cif
_cod_data_source_block I
_cod_database_code 2238305
_cod_database_fobs_code 2238305

loop_
_symmetry_equiv_pos_as_xyz
'x, y, z'
'-x, -y, -z'

loop_
_atom_site_type_symbol
_atom_site_label
_atom_site_fract_x
_atom_site_fract_y
_atom_site_fract_z
_atom_site_U_iso_or_equiv
_atom_site_adp_type
_atom_site_calc_flag
_atom_site_refinement_flags
_atom_site_occupancy
_atom_site_symmetry_multiplicity
F F1 0.8363(2) 0.60168(18) 0.29484(15) 0.0237(4) Uani d . 1 1
F F2 0.7383(2) 0.73948(19) 0.23512(15) 0.0258(5) Uani d . 1 1
O O1 -0.5899(3) 0.0147(3) 0.1083(2) 0.0422(7) Uani d . 1 1
H H1 -0.4899 0.0534 0.1182 0.063 Uiso calc R 1 1
N N1 0.5942(3) 0.6362(3) 0.3580(2) 0.0185(6) Uani d . 1 1
N N2 0.5944(3) 0.4878(3) 0.1630(2) 0.0172(5) Uani d . 1 1
N N3 -0.2990(3) 0.1062(3) 0.2134(2) 0.0273(7) Uani d . 1 1
C C1 0.6416(4) 0.7349(3) 0.4619(3) 0.0216(7) Uani d . 1 1
C C2 0.5163(4) 0.7140(3) 0.5250(3) 0.0248(7) Uani d . 1 1
H H2 0.5190 0.7695 0.6008 0.030 Uiso calc R 1 1
C C3 0.3881(4) 0.5993(3) 0.4586(3) 0.0214(7) Uani d . 1 1
C C4 0.4365(4) 0.5496(3) 0.3526(2) 0.0177(6) Uani d . 1 1
C C5 0.3579(4) 0.4373(3) 0.2536(2) 0.0176(6) Uani d . 1 1
C C6 0.4352(4) 0.4064(3) 0.1602(2) 0.0178(6) Uani d . 1 1
C C7 0.3803(4) 0.3018(3) 0.0502(2) 0.0191(7) Uani d . 1 1
C C8 0.5079(4) 0.3232(3) -0.0097(3) 0.0224(7) Uani d . 1 1
H H8 0.5078 0.2698 -0.0856 0.027 Uiso calc R 1 1
C C9 0.6371(4) 0.4374(3) 0.0616(3) 0.0204(7) Uani d . 1 1
C C10 0.8032(4) 0.8467(3) 0.4960(3) 0.0290(8) Uani d . 1 1
H H10A 0.8851 0.8034 0.4958 0.043 Uiso calc R 1 1
H H10B 0.8089 0.9145 0.5710 0.043 Uiso calc R 1 1
H H10C 0.8218 0.8956 0.4434 0.043 Uiso calc R 1 1
C C11 0.2300(4) 0.5436(4) 0.4972(3) 0.0275(8) Uani d . 1 1
H H11A 0.2004 0.4414 0.4771 0.041 Uiso calc R 1 1
H H11B 0.1473 0.5634 0.4612 0.041 Uiso calc R 1 1
H H11C 0.2399 0.5897 0.5782 0.041 Uiso calc R 1 1
C C12 0.2217(4) 0.1875(3) 0.0032(3) 0.0261(8) Uani d . 1 1
H H12A 0.2071 0.1566 -0.0782 0.039 Uiso calc R 1 1
H H12B 0.1364 0.2234 0.0325 0.039 Uiso calc R 1 1
H H12C 0.2174 0.1075 0.0245 0.039 Uiso calc R 1 1
C C13 0.8007(4) 0.4954(4) 0.0331(3) 0.0260(7) Uani d . 1 1
H H13A 0.8350 0.5986 0.0611 0.039 Uiso calc R 1 1
H H13B 0.7977 0.4587 -0.0480 0.039 Uiso calc R 1 1
H H13C 0.8763 0.4667 0.0674 0.039 Uiso calc R 1 1
C C14 0.1879(4) 0.3498(3) 0.2468(2) 0.0186(7) Uani d . 1 1
C C15 0.0661(4) 0.3993(3) 0.2304(3) 0.0214(7) Uani d . 1 1
H H15 0.0923 0.4909 0.2278 0.026 Uiso calc R 1 1
C C16 -0.0932(4) 0.3161(3) 0.2177(3) 0.0230(7) Uani d . 1 1
H H16 -0.1758 0.3485 0.2025 0.028 Uiso calc R 1 1
C C17 -0.1317(4) 0.1848(3) 0.2273(3) 0.0211(7) Uani d . 1 1
C C18 -0.0107(4) 0.1359(3) 0.2457(3) 0.0240(7) Uani d . 1 1
H H18 -0.0368 0.0467 0.2527 0.029 Uiso calc R 1 1
C C19 0.1484(4) 0.2175(3) 0.2539(3) 0.0218(7) Uani d . 1 1
H H19 0.2308 0.1826 0.2645 0.026 Uiso calc R 1 1
C C20 -0.3510(4) 0.0379(3) 0.2744(3) 0.0273(8) Uani d . 1 1
H H20 -0.2780 0.0384 0.3292 0.033 Uiso calc R 1 1
C C21 -0.5211(4) -0.0427(3) 0.2635(3) 0.0269(8) Uani d . 1 1
C C22 -0.6322(4) -0.0491(3) 0.1813(3) 0.0294(8) Uani d . 1 1
C C23 -0.7950(4) -0.1246(4) 0.1738(3) 0.0355(9) Uani d . 1 1
H H23 -0.8707 -0.1302 0.1181 0.043 Uiso calc R 1 1
C C24 -0.8441(4) -0.1901(4) 0.2471(3) 0.0360(9) Uani d . 1 1
H H24 -0.9546 -0.2405 0.2426 0.043 Uiso calc R 1 1
C C25 -0.7343(5) -0.1839(4) 0.3286(3) 0.0375(9) Uani d . 1 1
H H25 -0.7702 -0.2302 0.3789 0.045 Uiso calc R 1 1
C C26 -0.5743(5) -0.1111(4) 0.3362(3) 0.0329(9) Uani d . 1 1
H H26 -0.4998 -0.1076 0.3916 0.039 Uiso calc R 1 1
B B1 0.6956(4) 0.6192(4) 0.2632(3) 0.0195(7) Uani d . 1 1

loop_
_atom_site_aniso_label
_atom_site_aniso_U_11
_atom_site_aniso_U_22
_atom_site_aniso_U_33
_atom_site_aniso_U_12
_atom_site_aniso_U_13
_atom_site_aniso_U_23
F1 0.0179(9) 0.0254(10) 0.0253(10) 0.0075(8) 0.0021(8) 0.0066(8)
F2 0.0269(10) 0.0216(9) 0.0261(10) 0.0038(8) 0.0033(8) 0.0098(8)
O1 0.0268(14) 0.0541(18) 0.0488(17) 0.0098(14) -0.0003(13) 0.0267(15)
N1 0.0176(13) 0.0181(12) 0.0159(13) 0.0047(10) 0.0004(10) 0.0029(10)
N2 0.0160(13) 0.0191(12) 0.0155(13) 0.0063(10) 0.0038(10) 0.0052(10)
N3 0.0239(15) 0.0224(14) 0.0331(16) 0.0067(12) 0.0118(13) 0.0079(13)
C1 0.0250(17) 0.0182(15) 0.0190(16) 0.0086(13) 0.0000(13) 0.0027(13)
C2 0.0324(19) 0.0231(16) 0.0151(15) 0.0110(14) 0.0040(14) 0.0011(13)
C3 0.0245(17) 0.0229(16) 0.0186(16) 0.0117(13) 0.0048(13) 0.0066(13)
C4 0.0178(15) 0.0177(14) 0.0171(15) 0.0053(12) 0.0039(12) 0.0063(12)
C5 0.0181(15) 0.0160(14) 0.0193(15) 0.0073(12) 0.0025(12) 0.0059(12)
C6 0.0167(15) 0.0169(14) 0.0176(15) 0.0051(12) 0.0001(12) 0.0046(12)
C7 0.0217(16) 0.0206(15) 0.0156(15) 0.0104(13) 0.0007(12) 0.0047(13)
C8 0.0261(17) 0.0235(16) 0.0164(15) 0.0099(14) 0.0053(13) 0.0047(13)
C9 0.0213(16) 0.0251(16) 0.0192(16) 0.0128(13) 0.0071(13) 0.0087(13)
C10 0.0288(19) 0.0207(16) 0.0249(18) 0.0017(14) -0.0013(14) -0.0001(14)
C11 0.0307(19) 0.0297(18) 0.0207(17) 0.0111(15) 0.0114(14) 0.0066(14)
C12 0.0249(18) 0.0234(16) 0.0213(17) 0.0043(14) -0.0049(14) 0.0018(14)
C13 0.0235(17) 0.0340(18) 0.0242(18) 0.0122(15) 0.0100(14) 0.0126(15)
C14 0.0178(15) 0.0194(15) 0.0158(15) 0.0051(12) 0.0037(12) 0.0042(12)
C15 0.0202(16) 0.0188(15) 0.0243(17) 0.0074(13) 0.0072(13) 0.0061(13)
C16 0.0210(16) 0.0226(16) 0.0283(18) 0.0093(13) 0.0059(14) 0.0111(14)
C17 0.0174(15) 0.0189(15) 0.0221(16) 0.0037(12) 0.0047(13) 0.0041(13)
C18 0.0243(17) 0.0184(15) 0.0251(17) 0.0046(13) 0.0035(14) 0.0056(13)
C19 0.0203(16) 0.0223(15) 0.0219(16) 0.0075(13) 0.0020(13) 0.0072(13)
C20 0.0262(18) 0.0245(17) 0.0284(19) 0.0117(15) 0.0027(15) 0.0037(15)
C21 0.0240(17) 0.0195(16) 0.0313(19) 0.0086(14) 0.0047(15) 0.0016(14)
C22 0.032(2) 0.0220(17) 0.037(2) 0.0103(15) 0.0113(16) 0.0136(16)
C23 0.0208(18) 0.0281(18) 0.053(2) 0.0094(15) 0.0026(17) 0.0091(18)
C24 0.0215(18) 0.0222(17) 0.055(2) 0.0030(15) 0.0114(18) 0.0067(17)
C25 0.036(2) 0.0267(18) 0.045(2) 0.0083(17) 0.0147(19) 0.0104(17)
C26 0.038(2) 0.0262(18) 0.038(2) 0.0154(16) 0.0110(17) 0.0119(16)
B1 0.0170(17) 0.0195(16) 0.0197(18) 0.0061(14) 0.0024(14) 0.0047(14)

loop_
_atom_type_symbol
_atom_type_description
_atom_type_scat_dispersion_real
_atom_type_scat_dispersion_imag
_atom_type_scat_source
C C 0.0033 0.0016 'International Tables Vol C Tables 4.2.6.8 and 6.1.1.4'
H H 0.0000 0.0000 'International Tables Vol C Tables 4.2.6.8 and 6.1.1.4'
N N 0.0061 0.0033 'International Tables Vol C Tables 4.2.6.8 and 6.1.1.4'
O O 0.0106 0.0060 'International Tables Vol C Tables 4.2.6.8 and 6.1.1.4'
B B 0.0013 0.0007 'International Tables Vol C Tables 4.2.6.8 and 6.1.1.4'
F F 0.0171 0.0103 'International Tables Vol C Tables 4.2.6.8 and 6.1.1.4'

loop_
_geom_angle_atom_site_label_1
_geom_angle_atom_site_label_2
_geom_angle_atom_site_label_3
_geom_angle
C22 O1 H1 109.5
C1 N1 C4 108.1(2)
C1 N1 B1 126.1(3)
C4 N1 B1 125.7(3)
C9 N2 C6 108.2(2)
C9 N2 B1 126.7(3)
C6 N2 B1 124.9(2)
C20 N3 C17 120.2(3)
N1 C1 C2 109.0(3)
N1 C1 C10 122.3(3)
C2 C1 C10 128.7(3)
C3 C2 C1 108.6(3)
C3 C2 H2 125.7
C1 C2 H2 125.7
C2 C3 C4 106.5(3)
C2 C3 C11 124.4(3)
C4 C3 C11 129.2(3)
C5 C4 N1 120.1(3)
C5 C4 C3 132.1(3)
N1 C4 C3 107.8(3)
C6 C5 C4 121.0(3)
C6 C5 C14 119.2(3)
C4 C5 C14 119.8(3)
C5 C6 N2 120.8(3)
C5 C6 C7 131.5(3)
N2 C6 C7 107.7(2)
C8 C7 C6 106.3(3)
C8 C7 C12 124.0(3)
C6 C7 C12 129.7(3)
C7 C8 C9 108.0(3)
C7 C8 H8 126.0
C9 C8 H8 126.0
N2 C9 C8 109.7(3)
N2 C9 C13 123.8(3)
C8 C9 C13 126.5(3)
C1 C10 H10A 109.5
C1 C10 H10B 109.5
H10A C10 H10B 109.5
C1 C10 H10C 109.5
H10A C10 H10C 109.5
H10B C10 H10C 109.5
C3 C11 H11A 109.5
C3 C11 H11B 109.5
H11A C11 H11B 109.5
C3 C11 H11C 109.5
H11A C11 H11C 109.5
H11B C11 H11C 109.5
C7 C12 H12A 109.5
C7 C12 H12B 109.5
H12A C12 H12B 109.5
C7 C12 H12C 109.5
H12A C12 H12C 109.5
H12B C12 H12C 109.5
C9 C13 H13A 109.5
C9 C13 H13B 109.5
H13A C13 H13B 109.5
C9 C13 H13C 109.5
H13A C13 H13C 109.5
H13B C13 H13C 109.5
C19 C14 C15 119.2(3)
C19 C14 C5 121.0(3)
C15 C14 C5 119.7(3)
C16 C15 C14 120.6(3)
C16 C15 H15 119.7
C14 C15 H15 119.7
C15 C16 C17 119.7(3)
C15 C16 H16 120.1
C17 C16 H16 120.1
C18 C17 C16 119.9(3)
C18 C17 N3 124.0(3)
C16 C17 N3 116.1(3)
C17 C18 C19 120.0(3)
C17 C18 H18 120.0
C19 C18 H18 120.0
C14 C19 C18 120.5(3)
C14 C19 H19 119.8
C18 C19 H19 119.8
N3 C20 C21 121.8(3)
N3 C20 H20 119.1
C21 C20 H20 119.1
C26 C21 C22 119.5(3)
C26 C21 C20 119.8(3)
C22 C21 C20 120.7(3)
O1 C22 C23 117.4(3)
O1 C22 C21 122.9(3)
C23 C22 C21 119.7(3)
C24 C23 C22 119.5(4)
C24 C23 H23 120.3
C22 C23 H23 120.3
C23 C24 C25 120.9(3)
C23 C24 H24 119.5
C25 C24 H24 119.5
C26 C25 C24 120.1(4)
C26 C25 H25 120.0
C24 C25 H25 120.0
C25 C26 C21 120.3(4)
C25 C26 H26 119.9
C21 C26 H26 119.9
F1 B1 F2 108.0(3)
F1 B1 N1 110.6(3)
F2 B1 N1 110.3(3)
F1 B1 N2 110.0(3)
F2 B1 N2 110.5(3)
N1 B1 N2 107.4(2)

loop_
_geom_bond_atom_site_label_1
_geom_bond_atom_site_label_2
_geom_bond_distance
F1 B1 1.397(4)
F2 B1 1.402(4)
O1 C22 1.341(4)
O1 H1 0.8400
N1 C1 1.348(4)
N1 C4 1.402(4)
N1 B1 1.528(4)
N2 C9 1.345(4)
N2 C6 1.401(4)
N2 B1 1.541(4)
N3 C20 1.254(4)
N3 C17 1.432(4)
C1 C2 1.398(4)
C1 C10 1.492(4)
C2 C3 1.379(4)
C2 H2 0.9500
C3 C4 1.416(4)
C3 C11 1.510(4)
C4 C5 1.397(4)
C5 C6 1.390(4)
C5 C14 1.489(4)
C6 C7 1.431(4)
C7 C8 1.388(4)
C7 C12 1.493(4)
C8 C9 1.402(4)
C8 H8 0.9500
C9 C13 1.498(4)
C10 H10A 0.9800
C10 H10B 0.9800
C10 H10C 0.9800
C11 H11A 0.9800
C11 H11B 0.9800
C11 H11C 0.9800
C12 H12A 0.9800
C12 H12B 0.9800
C12 H12C 0.9800
C13 H13A 0.9800
C13 H13B 0.9800
C13 H13C 0.9800
C14 C19 1.389(4)
C14 C15 1.392(4)
C15 C16 1.387(4)
C15 H15 0.9500
C16 C17 1.393(4)
C16 H16 0.9500
C17 C18 1.388(5)
C18 C19 1.389(4)
C18 H18 0.9500
C19 H19 0.9500
C20 C21 1.462(5)
C20 H20 0.9500
C21 C26 1.386(5)
C21 C22 1.407(5)
C22 C23 1.401(5)
C23 C24 1.366(5)
C23 H23 0.9500
C24 C25 1.394(6)
C24 H24 0.9500
C25 C26 1.373(5)
C25 H25 0.9500
C26 H26 0.9500

loop_
_geom_hbond_atom_site_label_D
_geom_hbond_atom_site_label_H
_geom_hbond_atom_site_label_A
_geom_hbond_site_symmetry_A
_geom_hbond_distance_DH
_geom_hbond_distance_HA
_geom_hbond_distance_DA
_geom_hbond_angle_DHA
_geom_hbond_publ_flag
O1 H1 N3 1_555 0.84 1.89 2.618(4) 145 yes
C16 H16 F1 1_455 0.95 2.53 3.150(5) 123 no
C24 H24 F1 1_345 0.95 2.37 3.235(5) 151 no

loop_
_geom_torsion_atom_site_label_1
_geom_torsion_atom_site_label_2
_geom_torsion_atom_site_label_3
_geom_torsion_atom_site_label_4
_geom_torsion
C4 N1 C1 C2 -0.1(4)
B1 N1 C1 C2 -178.8(3)
C4 N1 C1 C10 -178.7(3)
B1 N1 C1 C10 2.6(5)
N1 C1 C2 C3 0.2(4)
C10 C1 C2 C3 178.7(3)
C1 C2 C3 C4 -0.2(4)
C1 C2 C3 C11 180.0(3)
C1 N1 C4 C5 -179.7(3)
B1 N1 C4 C5 -1.0(5)
C1 N1 C4 C3 -0.1(3)
B1 N1 C4 C3 178.6(3)
C2 C3 C4 C5 179.7(3)
C11 C3 C4 C5 -0.4(6)
C2 C3 C4 N1 0.2(3)
C11 C3 C4 N1 180.0(3)
N1 C4 C5 C6 2.1(5)
C3 C4 C5 C6 -177.4(3)
N1 C4 C5 C14 -177.2(3)
C3 C4 C5 C14 3.3(5)
C4 C5 C6 N2 -0.2(5)
C14 C5 C6 N2 179.0(3)
C4 C5 C6 C7 -177.9(3)
C14 C5 C6 C7 1.4(5)
C9 N2 C6 C5 -178.4(3)
B1 N2 C6 C5 -2.9(4)
C9 N2 C6 C7 -0.3(3)
B1 N2 C6 C7 175.3(3)
C5 C6 C7 C8 178.0(3)
N2 C6 C7 C8 0.1(3)
C5 C6 C7 C12 -3.2(6)
N2 C6 C7 C12 179.0(3)
C6 C7 C8 C9 0.1(4)
C12 C7 C8 C9 -178.9(3)
C6 N2 C9 C8 0.3(3)
B1 N2 C9 C8 -175.1(3)
C6 N2 C9 C13 -178.5(3)
B1 N2 C9 C13 6.1(5)
C7 C8 C9 N2 -0.2(4)
C7 C8 C9 C13 178.5(3)
C6 C5 C14 C19 78.7(4)
C4 C5 C14 C19 -102.0(4)
C6 C5 C14 C15 -99.7(4)
C4 C5 C14 C15 79.6(4)
C19 C14 C15 C16 -2.0(5)
C5 C14 C15 C16 176.4(3)
C14 C15 C16 C17 3.4(5)
C15 C16 C17 C18 -2.1(5)
C15 C16 C17 N3 179.7(3)
C20 N3 C17 C18 41.8(4)
C20 N3 C17 C16 -140.2(3)
C16 C17 C18 C19 -0.4(5)
N3 C17 C18 C19 177.6(3)
C15 C14 C19 C18 -0.6(5)
C5 C14 C19 C18 -179.0(3)
C17 C18 C19 C14 1.8(5)
C17 N3 C20 C21 179.5(3)
N3 C20 C21 C26 -176.9(3)
N3 C20 C21 C22 1.7(5)
C26 C21 C22 O1 179.8(3)
C20 C21 C22 O1 1.1(5)
C26 C21 C22 C23 -0.1(5)
C20 C21 C22 C23 -178.7(3)
O1 C22 C23 C24 -179.3(3)
C21 C22 C23 C24 0.6(5)
C22 C23 C24 C25 -0.6(5)
C23 C24 C25 C26 0.2(5)
C24 C25 C26 C21 0.4(5)
C22 C21 C26 C25 -0.4(5)
C20 C21 C26 C25 178.3(3)
C1 N1 B1 F1 56.8(4)
C4 N1 B1 F1 -121.7(3)
C1 N1 B1 F2 -62.7(4)
C4 N1 B1 F2 118.8(3)
C1 N1 B1 N2 176.9(3)
C4 N1 B1 N2 -1.6(4)
C9 N2 B1 F1 -61.3(4)
C6 N2 B1 F1 124.0(3)
C9 N2 B1 F2 57.9(4)
C6 N2 B1 F2 -116.8(3)
C9 N2 B1 N1 178.2(3)
C6 N2 B1 N1 3.5(4)
